data_7011924
loop_
_publ_author_name
'Vinogradova, Elena A.'
'Vassilyeva, Olga Yu.'
'Kokozay, Volodymyr N.'
'Skelton, Brian W.'
'Bjernemose, Jens K.'
'Raithby, Paul R.'

_publ_section_title
;
 Novel heterometallic Cd/Cu complexes prepared using zerovalent copper:
 control of the nuclearity and structural diversity by halide
 counterions
;
_journal_issue 22
_journal_name_full 'Journal of the Chemical Society, Dalton Transactions'
_journal_page_first 4248
_journal_paper_doi 10.1039/b205917g
_journal_year 2002
_chemical_formula_moiety 'C20 H52 Cd2 Cu2 I4 N4 O6 S2'
_chemical_formula_sum 'C20 H52 Cd2 Cu2 I4 N4 O6 S2'
_chemical_formula_weight 1368.32
_chemical_name_systematic
;
COMPLEX 1
;
_space_group_IT_number 14
_symmetry_cell_setting monoclinic
_symmetry_space_group_name_Hall '-P 2yn'
_symmetry_space_group_name_H-M 'P 1 21/n 1'
_atom_sites_solution_hydrogens geom
_atom_sites_solution_primary direct
_atom_sites_solution_secondary difmap
_audit_creation_method SHELXL-97
_cell_angle_alpha 90.00
_cell_angle_beta 97.576(2)
_cell_angle_gamma 90.00
_cell_formula_units_Z 2
_cell_length_a 8.4240(3)
_cell_length_b 18.1880(7)
_cell_length_c 13.4520(5)
_cell_measurement_reflns_used 19145
_cell_measurement_temperature 150(2)
_cell_measurement_theta_max 27.48
_cell_measurement_theta_min 2.91
_cell_volume 2043.07(13)
_computing_cell_refinement 'HKL Scalepack (Otwinski & Minor, 1997)'
_computing_data_collection 'Collect (Nonius BV, 1997-2000)'
_computing_data_reduction 'HKL Denzo & Scalepack (Otwinski & Minor 1997)'
_computing_molecular_graphics 'Ortep-3 for Windows (Farrugia, 1997)'
_computing_publication_material 'WinGX publication routines (Farrugia, 1999)'
_computing_structure_refinement 'SHELXL-97 (Sheldrick, 1997)'
_computing_structure_solution 'DirDif-99 (Beurskens, 1999)'
_diffrn_ambient_temperature 150(2)
_diffrn_measured_fraction_theta_full 0.999
_diffrn_measured_fraction_theta_max 0.999
_diffrn_measurement_device_type 'Nonius Kappa CCD'
_diffrn_measurement_method '309 2.0 degree images'
_diffrn_radiation_monochromator graphite
_diffrn_radiation_source 'fine-focus sealed tube'
_diffrn_radiation_type MoK\a
_diffrn_radiation_wavelength 0.71073
_diffrn_reflns_av_R_equivalents 0.0837
_diffrn_reflns_av_sigmaI/netI 0.0624
_diffrn_reflns_limit_h_max 10
_diffrn_reflns_limit_h_min -10
_diffrn_reflns_limit_k_max 23
_diffrn_reflns_limit_k_min -23
_diffrn_reflns_limit_l_max 17
_diffrn_reflns_limit_l_min -16
_diffrn_reflns_number 35254
_diffrn_reflns_theta_full 27.47
_diffrn_reflns_theta_max 27.47
_diffrn_reflns_theta_min 2.93
_exptl_absorpt_coefficient_mu 5.212
_exptl_absorpt_correction_T_max 0.5086
_exptl_absorpt_correction_T_min 0.3803
_exptl_absorpt_correction_type multi-scan
_exptl_absorpt_process_details 'Sortav (Blessing, 1995)'
_exptl_crystal_colour blue
_exptl_crystal_density_diffrn 2.224
_exptl_crystal_density_method 'not measured'
_exptl_crystal_description block
_exptl_crystal_F_000 1292
_exptl_crystal_size_max 0.23
_exptl_crystal_size_mid 0.18
_exptl_crystal_size_min 0.15
_refine_diff_density_max 1.419
_refine_diff_density_min -1.141
_refine_diff_density_rms 0.174
_refine_ls_extinction_method none
_refine_ls_goodness_of_fit_ref 1.022
_refine_ls_hydrogen_treatment mixed
_refine_ls_matrix_type full
_refine_ls_number_parameters 209
_refine_ls_number_reflns 4670
_refine_ls_number_restraints 0
_refine_ls_restrained_S_all 1.022
_refine_ls_R_factor_all 0.0800
_refine_ls_R_factor_gt 0.0412
_refine_ls_shift/su_max 0.001
_refine_ls_shift/su_mean 0.000
_refine_ls_structure_factor_coef Fsqd
_refine_ls_weighting_details
; w=3D1/[\s^2^(Fo^2^)+(0.0462P)^2^+2.1698P] where =
P=3D(Fo^2^+2Fc^2^)/3
;
_refine_ls_weighting_scheme calc
_refine_ls_wR_factor_gt 0.0877
_refine_ls_wR_factor_ref 0.0977
_reflns_number_gt 3160
_reflns_number_total 4670
_reflns_threshold_expression >2sigma(I)
_cod_data_source_file b205917g.txt
_cod_data_source_block h01prr35
_cod_depositor_comments
;
The following automatic conversions were performed:
'_exptl_absorpt_correction_type' value 'Multi-scan' changed to
'multi-scan' according to
'/home/saulius/struct/CIF-dictionaries/cif_core.dic' dictionary named
'cif_core.dic' version 2.4.1 from 2010-06-29.

Automatic conversion script
Id: cif_fix_enum 1527 2010-12-29 10:47:43Z saulius 
;
_cod_original_sg_symbol_H-M 'P 21/n'
_cod_database_code 7011924

loop_
_symmetry_equiv_pos_as_xyz
'x, y, z'
'-x+1/2, y+1/2, -z+1/2'
'-x, -y, -z'
'x-1/2, -y-1/2, z-1/2'

loop_
_atom_site_label
_atom_site_type_symbol
_atom_site_fract_x
_atom_site_fract_y
_atom_site_fract_z
_atom_site_U_iso_or_equiv
_atom_site_adp_type
_atom_site_occupancy
_atom_site_symmetry_multiplicity
_atom_site_calc_flag
_atom_site_refinement_flags
_atom_site_disorder_assembly
_atom_site_disorder_group
C12 C 0.7413(8) 0.9256(4) 0.4776(5) 0.0472(18) Uani 1 1 d . A .
H12A H 0.7860 0.8777 0.4599 0.057 Uiso 1 1 calc R . .
H12B H 0.6495 0.9376 0.4264 0.057 Uiso 1 1 calc R . .
C13 C 0.6869(10) 0.9208(5) 0.5784(6) 0.068(3) Uani 1 1 d . A .
H13A H 0.6156 0.9628 0.5877 0.082 Uiso 1 1 calc R . .
H13B H 0.6252 0.8749 0.5831 0.082 Uiso 1 1 calc R . .
C141 C 0.7684(12) 0.9406(6) 0.7525(6) 0.090(4) Uani 1 1 d . A .
H14A H 0.7192 0.9894 0.7469 0.136 Uiso 1 1 calc R . .
H14B H 0.8585 0.9407 0.8066 0.136 Uiso 1 1 calc R . .
H14C H 0.6889 0.9042 0.7674 0.136 Uiso 1 1 calc R . .
C142 C 0.8989(12) 0.8494(5) 0.6665(10) 0.106(4) Uani 1 1 d . A .
H14D H 0.9366 0.8366 0.6028 0.159 Uiso 1 1 calc R . .
H14E H 0.8198 0.8131 0.6819 0.159 Uiso 1 1 calc R . .
H14F H 0.9897 0.8496 0.7202 0.159 Uiso 1 1 calc R . .
C22 C 1.2524(8) 0.9881(4) 0.7654(5) 0.054(2) Uani 0.65 1 d P A 1
H22A H 1.2992 0.9684 0.7071 0.065 Uiso 0.65 1 calc PR A 1
H22B H 1.2390 0.9469 0.8116 0.065 Uiso 0.65 1 calc PR A 1
C23 C 1.3685(12) 1.0482(6) 0.8212(8) 0.043(3) Uani 0.65 1 d P A 1
H23A H 1.4653 1.0238 0.8561 0.051 Uiso 0.65 1 calc PR A 1
H23B H 1.4029 1.0828 0.7713 0.051 Uiso 0.65 1 calc PR A 1
C241 C 1.390(2) 1.1430(9) 0.9470(13) 0.065(5) Uani 0.65 1 d P A 1
H24A H 1.3266 1.1669 0.9938 0.098 Uiso 0.65 1 calc PR A 1
H24B H 1.4240 1.1798 0.9009 0.098 Uiso 0.65 1 calc PR A 1
H24C H 1.4848 1.1201 0.9846 0.098 Uiso 0.65 1 calc PR A 1
C242 C 1.2347(13) 1.0333(7) 0.9698(8) 0.050(3) Uani 0.65 1 d P A 1
H24D H 1.1817 1.0617 1.0178 0.075 Uiso 0.65 1 calc PR A 1
H24E H 1.3269 1.0072 1.0054 0.075 Uiso 0.65 1 calc PR A 1
H24F H 1.1591 0.9976 0.9357 0.075 Uiso 0.65 1 calc PR A 1
C22B C 1.2524(8) 0.9881(4) 0.7654(5) 0.054(2) Uani 0.35 1 d P A 2
H22C H 1.3369 1.0093 0.7294 0.065 Uiso 0.35 1 calc PR A 2
H22D H 1.2489 0.9342 0.7551 0.065 Uiso 0.35 1 calc PR A 2
C23B C 1.282(2) 1.0078(9) 0.8808(15) 0.044(5) Uani 0.35 1 d P A 2
H23C H 1.1932 0.9892 0.9148 0.053 Uiso 0.35 1 calc PR A 2
H23D H 1.3831 0.9848 0.9125 0.053 Uiso 0.35 1 calc PR A 2
C41B C 1.441(2) 1.1118(12) 0.8232(17) 0.052(6) Uani 0.35 1 d P A 2
H41A H 1.4226 1.0888 0.7568 0.078 Uiso 0.35 1 calc PR A 2
H41B H 1.5441 1.0956 0.8584 0.078 Uiso 0.35 1 calc PR A 2
H41C H 1.4409 1.1654 0.8158 0.078 Uiso 0.35 1 calc PR A 2
C42B C 1.331(4) 1.116(2) 0.982(3) 0.070(10) Uani 0.35 1 d P A 2
H42A H 1.3360 1.1700 0.9758 0.105 Uiso 0.35 1 calc PR A 2
H42B H 1.4359 1.0977 1.0115 0.105 Uiso 0.35 1 calc PR A 2
H42C H 1.2499 1.1029 1.0240 0.105 Uiso 0.35 1 calc PR A 2
C321 C 0.6518(10) 1.2134(4) 0.6501(6) 0.058(2) Uani 1 1 d . . .
H32A H 0.6143 1.2028 0.7146 0.087 Uiso 1 1 calc R . .
H32B H 0.5687 1.2403 0.6070 0.087 Uiso 1 1 calc R . .
H32C H 0.7494 1.2432 0.6614 0.087 Uiso 1 1 calc R . .
C322 C 0.7527(11) 1.1658(4) 0.4807(5) 0.060(2) Uani 1 1 d . . .
H32D H 0.7806 1.1253 0.4381 0.091 Uiso 1 1 calc R . .
H32E H 0.8461 1.1977 0.4975 0.091 Uiso 1 1 calc R . .
H32F H 0.6646 1.1943 0.4446 0.091 Uiso 1 1 calc R . .
Cu1 Cu 0.98135(9) 0.99592(4) 0.60848(5) 0.02817(18) Uani 1 1 d . . .
Cd1 Cd 1.05654(5) 1.13226(2) 0.78967(3) 0.02717(13) Uani 1 1 d . A .
I1 I 1.15415(6) 1.25620(2) 0.69633(3) 0.04458(15) Uani 1 1 d . . .
I2 I 0.87040(5) 1.16118(3) 0.93737(3) 0.04459(15) Uani 1 1 d . . .
O21 O 1.1000(5) 1.0209(2) 0.7323(3) 0.0333(10) Uani 1 1 d . . .
O31 O 0.8429(5) 1.0999(2) 0.6516(3) 0.0382(11) Uani 1 1 d . . .
N14 N 0.8259(6) 0.9217(3) 0.6585(4) 0.0383(13) Uani 1 1 d . . .
N24 N 1.2932(6) 1.0869(3) 0.8899(4) 0.0381(13) Uani 1 1 d . . .
S32 S 0.6933(2) 1.12998(10) 0.59145(13) 0.0417(4) Uani 1 1 d . A .
O11 O 0.8592(5) 0.9807(2) 0.4797(3) 0.0330(10) Uani 1 1 d . . .

loop_
_atom_site_aniso_label
_atom_site_aniso_U_11
_atom_site_aniso_U_22
_atom_site_aniso_U_33
_atom_site_aniso_U_23
_atom_site_aniso_U_13
_atom_site_aniso_U_12
C12 0.040(4) 0.057(5) 0.045(4) -0.015(4) 0.009(3) -0.023(4)
C13 0.061(5) 0.090(7) 0.053(5) -0.001(5) 0.004(4) -0.036(5)
C141 0.116(8) 0.107(8) 0.057(5) -0.020(5) 0.048(6) -0.062(7)
C142 0.079(7) 0.055(6) 0.190(13) 0.056(7) 0.042(8) -0.004(5)
C22 0.048(4) 0.054(5) 0.052(5) -0.023(4) -0.027(4) 0.030(4)
C23 0.029(6) 0.052(7) 0.045(6) 0.002(6) 0.000(5) 0.012(5)
C241 0.054(11) 0.056(11) 0.078(13) -0.044(9) -0.020(8) 0.008(8)
C242 0.038(6) 0.079(9) 0.032(6) 0.018(6) 0.005(5) 0.007(6)
C22B 0.048(4) 0.054(5) 0.052(5) -0.023(4) -0.027(4) 0.030(4)
C23B 0.030(10) 0.029(10) 0.062(14) 0.011(10) -0.035(10) 0.002(8)
C41B 0.023(11) 0.060(15) 0.067(14) -0.010(11) -0.014(9) 0.025(10)
C42B 0.05(2) 0.08(3) 0.07(2) -0.004(17) -0.020(15) 0.000(16)
C321 0.063(5) 0.059(5) 0.050(5) -0.001(4) 0.001(4) 0.028(4)
C322 0.089(6) 0.047(5) 0.047(5) 0.013(4) 0.012(4) 0.026(4)
Cu1 0.0301(4) 0.0284(4) 0.0252(4) -0.0027(3) 0.0009(3) -0.0016(3)
Cd1 0.0288(3) 0.0270(2) 0.0247(2) -0.00063(18) 0.00013(18) 0.00265(19)
I1 0.0573(3) 0.0357(3) 0.0400(3) 0.0073(2) 0.0035(2) -0.0098(2)
I2 0.0417(3) 0.0551(3) 0.0392(3) -0.0049(2) 0.0139(2) 0.0032(2)
O21 0.033(2) 0.033(2) 0.031(2) -0.0039(19) -0.0069(18) 0.0141(19)
O31 0.036(2) 0.034(3) 0.040(3) -0.012(2) -0.013(2) 0.012(2)
N14 0.046(3) 0.034(3) 0.035(3) 0.004(2) 0.008(3) -0.007(3)
N24 0.037(3) 0.040(3) 0.032(3) -0.004(3) -0.014(2) 0.003(3)
S32 0.0367(10) 0.0422(10) 0.0433(10) 0.0011(8) -0.0057(7) 0.0044(8)
O11 0.028(2) 0.044(3) 0.026(2) -0.0058(19) 0.0037(18) -0.010(2)

loop_
_atom_type_symbol
_atom_type_description
_atom_type_scat_dispersion_real
_atom_type_scat_dispersion_imag
_atom_type_scat_source
C C 0.0033 0.0016 'International Tables Vol C Tables 4.2.6.8 and 6.1.1.4'
H H 0.0000 0.0000 'International Tables Vol C Tables 4.2.6.8 and 6.1.1.4'
Cu Cu 0.3201 1.2651 'International Tables Vol C Tables 4.2.6.8 and 6.1.1.4'
Cd Cd -0.8075 1.2024 'International Tables Vol C Tables 4.2.6.8 and 6.1.1.4'
I I -0.4742 1.8119 'International Tables Vol C Tables 4.2.6.8 and 6.1.1.4'
O O 0.0106 0.0060 'International Tables Vol C Tables 4.2.6.8 and 6.1.1.4'
N N 0.0061 0.0033 'International Tables Vol C Tables 4.2.6.8 and 6.1.1.4'
S S 0.1246 0.1234 'International Tables Vol C Tables 4.2.6.8 and 6.1.1.4'

loop_
_geom_angle_atom_site_label_1
_geom_angle_atom_site_label_2
_geom_angle_atom_site_label_3
_geom_angle
_geom_angle_site_symmetry_1
_geom_angle_site_symmetry_3
_geom_angle_publ_flag
O11 C12 C13 108.9(5) . . ?
O11 C12 H12A 109.9 . . ?
C13 C12 H12A 109.9 . . ?
O11 C12 H12B 109.9 . . ?
C13 C12 H12B 109.9 . . ?
H12A C12 H12B 108.3 . . ?
N14 C13 C12 110.7(6) . . ?
N14 C13 H13A 109.5 . . ?
C12 C13 H13A 109.5 . . ?
N14 C13 H13B 109.5 . . ?
C12 C13 H13B 109.5 . . ?
H13A C13 H13B 108.1 . . ?
N14 C141 H14A 109.5 . . ?
N14 C141 H14B 109.5 . . ?
H14A C141 H14B 109.5 . . ?
N14 C141 H14C 109.5 . . ?
H14A C141 H14C 109.5 . . ?
H14B C141 H14C 109.5 . . ?
N14 C142 H14D 109.5 . . ?
N14 C142 H14E 109.5 . . ?
H14D C142 H14E 109.5 . . ?
N14 C142 H14F 109.5 . . ?
H14D C142 H14F 109.5 . . ?
H14E C142 H14F 109.5 . . ?
O21 C22 C23 109.4(6) . . ?
O21 C22 H22A 109.8 . . ?
C23 C22 H22A 109.8 . . ?
O21 C22 H22B 109.8 . . ?
C23 C22 H22B 109.8 . . ?
H22A C22 H22B 108.2 . . ?
N24 C23 C22 111.0(8) . . ?
N24 C23 H23A 109.4 . . ?
C22 C23 H23A 109.4 . . ?
N24 C23 H23B 109.4 . . ?
C22 C23 H23B 109.4 . . ?
H23A C23 H23B 108.0 . . ?
N24 C241 H24A 109.5 . . ?
N24 C241 H24B 109.5 . . ?
H24A C241 H24B 109.5 . . ?
N24 C241 H24C 109.5 . . ?
H24A C241 H24C 109.5 . . ?
H24B C241 H24C 109.5 . . ?
N24 C242 H24D 109.5 . . ?
N24 C242 H24E 109.5 . . ?
H24D C242 H24E 109.5 . . ?
N24 C242 H24F 109.5 . . ?
H24D C242 H24F 109.5 . . ?
H24E C242 H24F 109.5 . . ?
N24 C23B H23C 110.1 . . ?
N24 C23B H23D 110.1 . . ?
H23C C23B H23D 108.4 . . ?
N24 C41B H41A 109.5 . . ?
N24 C41B H41B 109.5 . . ?
H41A C41B H41B 109.5 . . ?
N24 C41B H41C 109.5 . . ?
H41A C41B H41C 109.5 . . ?
H41B C41B H41C 109.5 . . ?
N24 C42B H42A 109.5 . . ?
N24 C42B H42B 109.5 . . ?
H42A C42B H42B 109.5 . . ?
N24 C42B H42C 109.5 . . ?
H42A C42B H42C 109.5 . . ?
H42B C42B H42C 109.5 . . ?
S32 C321 H32A 109.5 . . ?
S32 C321 H32B 109.5 . . ?
H32A C321 H32B 109.5 . . ?
S32 C321 H32C 109.5 . . ?
H32A C321 H32C 109.5 . . ?
H32B C321 H32C 109.5 . . ?
S32 C322 H32D 109.5 . . ?
S32 C322 H32E 109.5 . . ?
H32D C322 H32E 109.5 . . ?
S32 C322 H32F 109.5 . . ?
H32D C322 H32F 109.5 . . ?
H32E C322 H32F 109.5 . . ?
O21 Cu1 O11 174.36(18) . . ?
O21 Cu1 O11 99.04(17) . 3_776 ?
O11 Cu1 O11 79.20(18) . 3_776 ?
O21 Cu1 N14 99.0(2) . . ?
O11 Cu1 N14 84.93(19) . . ?
O11 Cu1 N14 149.49(19) 3_776 . ?
O21 Cu1 O31 79.00(15) . . ?
O11 Cu1 O31 96.65(16) . . ?
O11 Cu1 O31 112.37(17) 3_776 . ?
N14 Cu1 O31 95.14(19) . . ?
O21 Cu1 Cu1 137.94(14) . 3_776 ?
O11 Cu1 Cu1 40.05(11) . 3_776 ?
O11 Cu1 Cu1 39.15(11) 3_776 3_776 ?
N14 Cu1 Cu1 120.50(15) . 3_776 ?
O31 Cu1 Cu1 108.88(11) . 3_776 ?
O21 Cd1 N24 73.62(16) . . ?
O21 Cd1 O31 70.07(13) . . ?
N24 Cd1 O31 143.66(15) . . ?
O21 Cd1 I2 124.41(11) . . ?
N24 Cd1 I2 99.85(13) . . ?
O31 Cd1 I2 99.22(10) . . ?
O21 Cd1 I1 121.05(11) . . ?
N24 Cd1 I1 105.16(13) . . ?
O31 Cd1 I1 94.79(11) . . ?
I2 Cd1 I1 114.00(2) . . ?
C22 O21 Cu1 121.7(4) . . ?
C22 O21 Cd1 117.0(4) . . ?
Cu1 O21 Cd1 115.85(18) . . ?
S32 O31 Cu1 124.7(2) . . ?
S32 O31 Cd1 142.0(2) . . ?
Cu1 O31 Cd1 92.37(13) . . ?
C142 N14 C141 109.6(7) . . ?
C142 N14 C13 109.3(7) . . ?
C141 N14 C13 108.3(7) . . ?
C142 N14 Cu1 109.7(5) . . ?
C141 N14 Cu1 115.5(5) . . ?
C13 N14 Cu1 104.2(4) . . ?
C42B N24 C23 137.9(16) . . ?
C42B N24 C23B 118.7(18) . . ?
C23 N24 C23B 57.7(10) . . ?
C42B N24 C241 35.8(13) . . ?
C23 N24 C241 115.7(9) . . ?
C23B N24 C241 139.9(11) . . ?
C42B N24 C242 71.4(15) . . ?
C23 N24 C242 110.8(8) . . ?
C23B N24 C242 54.6(10) . . ?
C241 N24 C242 106.1(9) . . ?
C42B N24 C41B 106.0(15) . . ?
C23 N24 C41B 49.1(8) . . ?
C23B N24 C41B 105.3(12) . . ?
C241 N24 C41B 72.1(10) . . ?
C242 N24 C41B 147.8(8) . . ?
C42B N24 Cd1 117.3(16) . . ?
C23 N24 Cd1 102.7(5) . . ?
C23B N24 Cd1 104.9(7) . . ?
C241 N24 Cd1 114.8(8) . . ?
C242 N24 Cd1 106.5(5) . . ?
C41B N24 Cd1 102.9(7) . . ?
O31 S32 C322 106.2(3) . . ?
O31 S32 C321 105.8(3) . . ?
C322 S32 C321 99.0(4) . . ?
C12 O11 Cu1 114.5(4) . . ?
C12 O11 Cu1 133.1(4) . 3_776 ?
Cu1 O11 Cu1 100.80(17) . 3_776 ?

loop_
_geom_bond_atom_site_label_1
_geom_bond_atom_site_label_2
_geom_bond_distance
_geom_bond_site_symmetry_2
_geom_bond_publ_flag
C12 O11 1.409(7) . ?
C12 C13 1.490(9) . ?
C12 H12A 0.9900 . ?
C12 H12B 0.9900 . ?
C13 N14 1.482(9) . ?
C13 H13A 0.9900 . ?
C13 H13B 0.9900 . ?
C141 N14 1.453(9) . ?
C141 H14A 0.9800 . ?
C141 H14B 0.9800 . ?
C141 H14C 0.9800 . ?
C142 N14 1.450(10) . ?
C142 H14D 0.9800 . ?
C142 H14E 0.9800 . ?
C142 H14F 0.9800 . ?
C22 O21 1.432(7) . ?
C22 C23 1.588(13) . ?
C22 H22A 0.9900 . ?
C22 H22B 0.9900 . ?
C23 N24 1.380(11) . ?
C23 H23A 0.9900 . ?
C23 H23B 0.9900 . ?
C241 N24 1.461(15) . ?
C241 H24A 0.9800 . ?
C241 H24B 0.9800 . ?
C241 H24C 0.9800 . ?
C242 N24 1.577(11) . ?
C242 H24D 0.9800 . ?
C242 H24E 0.9800 . ?
C242 H24F 0.9800 . ?
C23B N24 1.444(18) . ?
C23B H23C 0.9900 . ?
C23B H23D 0.9900 . ?
C41B N24 1.69(2) . ?
C41B H41A 0.9800 . ?
C41B H41B 0.9800 . ?
C41B H41C 0.9800 . ?
C42B N24 1.34(3) . ?
C42B H42A 0.9800 . ?
C42B H42B 0.9800 . ?
C42B H42C 0.9800 . ?
C321 S32 1.766(7) . ?
C321 H32A 0.9800 . ?
C321 H32B 0.9800 . ?
C321 H32C 0.9800 . ?
C322 S32 1.758(7) . ?
C322 H32D 0.9800 . ?
C322 H32E 0.9800 . ?
C322 H32F 0.9800 . ?
Cu1 O21 1.881(4) . ?
Cu1 O11 1.915(4) . ?
Cu1 O11 1.952(4) 3_776 ?
Cu1 N14 2.055(5) . ?
Cu1 O31 2.335(4) . ?
Cu1 Cu1 2.9799(14) 3_776 ?
Cd1 O21 2.216(4) . ?
Cd1 N24 2.401(5) . ?
Cd1 O31 2.481(4) . ?
Cd1 I2 2.7395(6) . ?
Cd1 I1 2.7580(6) . ?
O31 S32 1.508(4) . ?
O11 Cu1 1.952(4) 3_776 ?
